data_4516466
loop_
_publ_author_name
'Blanchard, Florent'
'Ellart, Marine'
'Rivenet, Murielle'
'Vigier, Nicolas'
'Hablot, Isabelle'
'Morel, Bertrand'
'Grandjean, St\'ephane'
'Abraham, Francis'

_publ_section_title
;
 Role of Ammonium Ions in the Formation of Ammonium Uranyl Peroxides and
 Uranyl Peroxo-oxalates
;
_journal_issue 1
_journal_name_full 'Crystal Growth &amp; Design'
_journal_page_first 200
_journal_paper_doi 10.1021/acs.cgd.5b01090
_journal_volume 16
_journal_year 2015
_chemical_formula_moiety 'O220 U44, 2(N O U0.265), 40(N)'
_chemical_formula_sum 'N42 O222 U44.53'
_chemical_formula_weight 14740.84
_space_group_crystal_system monoclinic
_space_group_IT_number 14
_space_group_name_Hall '-P 2yn'
_space_group_name_H-M_alt 'P 1 21/n 1'
_audit_creation_date 2015-06-17
_audit_creation_method
;
Olex2 1.2
(compiled 2015.01.26 svn.r3150 for OlexSys, GUI svn.r4998)
;
_cell_angle_alpha 90
_cell_angle_beta 101.039(2)
_cell_angle_gamma 90
_cell_formula_units_Z 2
_cell_length_a 26.2761(8)
_cell_length_b 20.4710(6)
_cell_length_c 29.2307(9)
_cell_measurement_temperature 100(2)
_cell_volume 15432.2(8)
_computing_molecular_graphics 'Olex2 (Dolomanov et al., 2009)'
_computing_publication_material 'Olex2 (Dolomanov et al., 2009)'
_computing_structure_refinement 'XL (Sheldrick, 2008)'
_diffrn_ambient_temperature 100
_diffrn_detector 'Bruker APEX2 area detector'
_diffrn_detector_area_resol_mean 7.9
_diffrn_detector_type 'CCD area detector'
_diffrn_measured_fraction_theta_full 0.262
_diffrn_measured_fraction_theta_max 0.995
_diffrn_measurement_device 'three-circle diffractometer'
_diffrn_measurement_device_type 'Bruker APEX2 microsource'
_diffrn_measurement_method '\w and \f scans'
_diffrn_radiation_monochromator 'mirror optics'
_diffrn_radiation_probe x-ray
_diffrn_radiation_type MoK\a
_diffrn_radiation_wavelength 0.71073
_diffrn_reflns_av_R_equivalents 0.1067
_diffrn_reflns_av_unetI/netI 0.0440
_diffrn_reflns_Laue_measured_fraction_full 0.262
_diffrn_reflns_Laue_measured_fraction_max 0.995
_diffrn_reflns_limit_h_max 20
_diffrn_reflns_limit_h_min -20
_diffrn_reflns_limit_k_max 15
_diffrn_reflns_limit_k_min -15
_diffrn_reflns_limit_l_max 22
_diffrn_reflns_limit_l_min -22
_diffrn_reflns_number 91663
_diffrn_reflns_point_group_measured_fraction_full 0.262
_diffrn_reflns_point_group_measured_fraction_max 0.995
_diffrn_reflns_theta_full 25.242
_diffrn_reflns_theta_max 15.844
_diffrn_reflns_theta_min 1.379
_diffrn_source 'microfocus sealed X-ray tube'
_diffrn_source_type 'Incoatec I\ms'
_exptl_absorpt_coefficient_mu 23.364
_exptl_absorpt_correction_T_max 0.571
_exptl_absorpt_correction_T_min 0.358
_exptl_absorpt_correction_type multi-scan
_exptl_absorpt_process_details sadabs
_exptl_crystal_density_diffrn 3.172
_exptl_crystal_density_method 'not measured'
_exptl_crystal_description block
_exptl_crystal_F_000 12334
_exptl_crystal_size_max 0.064
_exptl_crystal_size_mid 0.038
_exptl_crystal_size_min 0.024
_refine_diff_density_max 2.925
_refine_diff_density_min -1.652
_refine_diff_density_rms 0.557
_refine_ls_extinction_method none
_refine_ls_goodness_of_fit_ref 1.146
_refine_ls_hydrogen_treatment undef
_refine_ls_matrix_type full
_refine_ls_number_parameters 744
_refine_ls_number_reflns 7316
_refine_ls_number_restraints 0
_refine_ls_restrained_S_all 1.146
_refine_ls_R_factor_all 0.1027
_refine_ls_R_factor_gt 0.0646
_refine_ls_shift/su_max 0.000
_refine_ls_shift/su_mean 0.000
_refine_ls_structure_factor_coef Fsqd
_refine_ls_weighting_details 'w=1/[\s^2^(Fo^2^)+(0.1154P)^2^+2297.5654P] where P=(Fo^2^+2Fc^2^)/3'
_refine_ls_weighting_scheme calc
_refine_ls_wR_factor_gt 0.1805
_refine_ls_wR_factor_ref 0.2346
_reflns_Friedel_coverage 0.000
_reflns_number_gt 5479
_reflns_number_total 7316
_reflns_threshold_expression 'I > 2\s(I)'
_cod_data_source_file cg5b01090_si_002.cif
_cod_data_source_block U44
_cod_database_code 4516466
_shelxl_version_number 2014-3
_shelx_space_group_comment
;
The symmetry employed for this shelxl refinement is uniquely defined
by the following loop, which should always be used as a source of
symmetry information in preference to the above space-group names.
They are only intended as comments.
;
_olex2_refinement_description
;
1. Others
 Fixed Sof: N5A(0.5) N5B(0.5) N14A(0.5) N14B(0.5) N22A(0.5) N22B(0.5)
;
_olex2_submission_special_instructions 'No special instructions were received'

loop_
_space_group_symop_operation_xyz
'x, y, z'
'-x+1/2, y+1/2, -z+1/2'
'-x, -y, -z'
'x-1/2, -y-1/2, z-1/2'

loop_
_atom_site_label
_atom_site_type_symbol
_atom_site_fract_x
_atom_site_fract_y
_atom_site_fract_z
_atom_site_U_iso_or_equiv
_atom_site_adp_type
_atom_site_occupancy
_atom_site_site_symmetry_order
_atom_site_calc_flag
_atom_site_refinement_flags_occupancy
U1 U 0.43513(12) 0.70061(14) 0.38611(10) 0.0616(11) Uani 1 1 d .
U2 U 0.42712(12) 0.61263(14) 0.51538(11) 0.0634(11) Uani 1 1 d .
U3 U 0.27033(13) 0.61529(15) 0.52416(13) 0.0784(12) Uani 1 1 d .
U4 U 0.18558(12) 0.72040(16) 0.40897(12) 0.0789(12) Uani 1 1 d .
U5 U 0.29067(12) 0.78160(15) 0.32613(11) 0.0674(11) Uani 1 1 d .
U6 U 0.57410(13) 0.76267(15) 0.34975(11) 0.0696(11) Uani 1 1 d .
U7 U 0.70968(12) 0.72984(14) 0.44380(10) 0.0585(10) Uani 1 1 d .
U8 U 0.68196(12) 0.74424(14) 0.58144(10) 0.0616(10) Uani 1 1 d .
U9 U 0.54130(12) 0.69079(14) 0.61847(10) 0.0599(10) Uani 1 1 d .
U10 U 0.23302(15) 0.69688(18) 0.64392(14) 0.0986(14) Uani 1 1 d .
U11 U 0.11861(13) 0.83688(17) 0.59780(13) 0.0857(12) Uani 1 1 d .
U12 U 0.09276(12) 0.85852(17) 0.45295(13) 0.0798(12) Uani 1 1 d .
U13 U 0.83305(13) 0.98647(17) 0.33314(11) 0.0755(12) Uani 1 1 d .
U14 U 0.88515(12) 0.94195(16) 0.56962(12) 0.0728(11) Uani 1 1 d .
U15 U 0.84024(12) 0.84685(15) 0.43755(11) 0.0672(11) Uani 1 1 d .
U16 U 0.56831(15) 0.90865(17) 0.24689(11) 0.0872(13) Uani 1 1 d .
U17 U 0.69106(13) 1.02194(16) 0.24078(11) 0.0758(12) Uani 1 1 d .
U18 U 0.78412(12) 0.88268(15) 0.65547(10) 0.0645(11) Uani 1 1 d .
U19 U 0.50168(13) 0.77386(16) 0.73749(11) 0.0724(11) Uani 1 1 d .
U20 U 0.34336(14) 0.77777(16) 0.74484(12) 0.0820(12) Uani 1 1 d .
U21 U 0.30382(12) 0.97364(15) 0.29361(10) 0.0611(10) Uani 1 1 d .
U22 U 0.55777(13) 0.96705(16) 0.74818(11) 0.0706(11) Uani 1 1 d .
U23 U 0.4085(6) 0.9379(7) 0.5621(5) 0.108(9) Uiso 0.267(13) 1 d .
O1 O 0.4169(17) 0.766(2) 0.4249(15) 0.065(15) Uiso 1 1 d .
O2 O 0.4529(18) 0.641(2) 0.3485(16) 0.074(15) Uiso 1 1 d .
O3 O 0.4111(17) 0.695(2) 0.5187(14) 0.059(14) Uiso 1 1 d .
O4 O 0.442(2) 0.529(3) 0.5130(17) 0.089(17) Uiso 1 1 d .
O5 O 0.2936(17) 0.699(2) 0.5320(15) 0.066(15) Uiso 1 1 d .
O6 O 0.2495(19) 0.531(2) 0.5187(16) 0.082(17) Uiso 1 1 d .
O7 O 0.226(2) 0.778(3) 0.4419(17) 0.089(17) Uiso 1 1 d .
O8 O 0.144(2) 0.660(3) 0.3749(18) 0.099(18) Uiso 1 1 d .
O9 O 0.3098(16) 0.823(2) 0.3795(14) 0.053(13) Uiso 1 1 d .
O10 O 0.269(2) 0.742(3) 0.2693(19) 0.104(19) Uiso 1 1 d .
O11 O 0.5897(18) 0.837(2) 0.3796(15) 0.071(15) Uiso 1 1 d .
O12 O 0.561(2) 0.692(3) 0.3205(18) 0.095(18) Uiso 1 1 d .
O13 O 0.7276(18) 0.648(2) 0.4355(15) 0.069(15) Uiso 1 1 d .
O14 O 0.6911(18) 0.812(2) 0.4506(15) 0.072(15) Uiso 1 1 d .
O15 O 0.6709(18) 0.821(2) 0.5536(15) 0.070(15) Uiso 1 1 d .
O16 O 0.6974(19) 0.670(2) 0.6082(17) 0.085(17) Uiso 1 1 d .
O17 O 0.5027(19) 0.756(2) 0.5992(17) 0.082(17) Uiso 1 1 d .
O18 O 0.5798(18) 0.626(2) 0.6363(16) 0.074(15) Uiso 1 1 d .
O19 O 0.2605(19) 0.759(2) 0.6138(16) 0.076(16) Uiso 1 1 d .
O20 O 0.206(3) 0.632(4) 0.675(2) 0.16(3) Uiso 1 1 d .
O21 O 0.175(2) 0.863(3) 0.5821(17) 0.092(18) Uiso 1 1 d .
O22 O 0.056(2) 0.808(3) 0.6150(18) 0.104(19) Uiso 1 1 d .
O23 O 0.1615(18) 0.879(2) 0.4738(15) 0.069(15) Uiso 1 1 d .
O24 O 0.024(2) 0.841(3) 0.4300(18) 0.100(18) Uiso 1 1 d .
O25 O 0.7831(18) 1.011(2) 0.3666(16) 0.073(15) Uiso 1 1 d .
O26 O 0.880(2) 0.964(3) 0.298(2) 0.11(2) Uiso 1 1 d .
O27 O 0.8250(17) 0.977(2) 0.5468(14) 0.059(14) Uiso 1 1 d .
O28 O 0.949(2) 0.905(3) 0.5945(19) 0.11(2) Uiso 1 1 d .
O29 O 0.895(2) 0.794(3) 0.4364(17) 0.092(18) Uiso 1 1 d .
O30 O 0.7868(18) 0.897(2) 0.4422(16) 0.074(16) Uiso 1 1 d .
O31 O 0.5825(17) 0.946(2) 0.3020(15) 0.062(14) Uiso 1 1 d .
O32 O 0.555(2) 0.869(3) 0.194(2) 0.13(2) Uiso 1 1 d .
O33 O 0.6809(18) 1.033(2) 0.2995(15) 0.068(15) Uiso 1 1 d .
O34 O 0.7021(18) 1.012(2) 0.1826(16) 0.074(16) Uiso 1 1 d .
O35 O 0.7438(17) 0.924(2) 0.6079(15) 0.063(14) Uiso 1 1 d .
O36 O 0.823(2) 0.841(3) 0.7037(18) 0.100(19) Uiso 1 1 d .
O37 O 0.5333(19) 0.726(2) 0.7844(17) 0.082(17) Uiso 1 1 d .
O38 O 0.4659(17) 0.818(2) 0.6882(15) 0.068(15) Uiso 1 1 d .
O39 O 0.3489(19) 0.818(2) 0.6931(16) 0.082(16) Uiso 1 1 d .
O40 O 0.340(2) 0.738(3) 0.7975(18) 0.097(18) Uiso 1 1 d .
O41 O 0.3161(18) 0.972(2) 0.3557(15) 0.069(15) Uiso 1 1 d .
O42 O 0.2901(18) 0.979(2) 0.2304(16) 0.077(16) Uiso 1 1 d .
O43 O 0.6049(19) 0.976(2) 0.8009(17) 0.085(17) Uiso 1 1 d .
O44 O 0.5089(19) 0.959(2) 0.6948(17) 0.085(17) Uiso 1 1 d .
O45 O 0.411(2) 0.616(2) 0.4350(16) 0.077(16) Uiso 1 1 d .
O46 O 0.4655(18) 0.631(2) 0.4505(15) 0.066(15) Uiso 1 1 d .
O47 O 0.341(2) 0.581(2) 0.4948(17) 0.088(17) Uiso 1 1 d .
O48 O 0.358(2) 0.581(3) 0.549(2) 0.13(2) Uiso 1 1 d .
O49 O 0.237(2) 0.631(3) 0.4428(19) 0.100(19) Uiso 1 1 d .
O50 O 0.196(2) 0.646(3) 0.4719(17) 0.090(17) Uiso 1 1 d .
O51 O 0.2431(18) 0.706(2) 0.3601(16) 0.073(15) Uiso 1 1 d .
O52 O 0.2064(19) 0.762(2) 0.3415(16) 0.082(16) Uiso 1 1 d .
O53 O 0.3485(19) 0.693(2) 0.3520(17) 0.084(17) Uiso 1 1 d .
O54 O 0.3760(17) 0.744(2) 0.3249(14) 0.057(14) Uiso 1 1 d .
O55 O 0.518(2) 0.742(3) 0.4015(18) 0.090(17) Uiso 1 1 d .
O56 O 0.488(2) 0.778(3) 0.3576(18) 0.094(18) Uiso 1 1 d .
O57 O 0.509(2) 0.631(3) 0.5490(19) 0.11(2) Uiso 1 1 d .
O58 O 0.470(2) 0.618(3) 0.5941(19) 0.104(19) Uiso 1 1 d .
O59 O 0.269(2) 0.611(2) 0.6051(18) 0.089(17) Uiso 1 1 d .
O60 O 0.218(2) 0.628(3) 0.5758(19) 0.11(2) Uiso 1 1 d .
O61 O 0.116(2) 0.753(3) 0.4437(18) 0.095(18) Uiso 1 1 d .
O62 O 0.118(3) 0.800(3) 0.395(2) 0.14(2) Uiso 1 1 d .
O63 O 0.249(2) 0.881(3) 0.2929(18) 0.105(19) Uiso 1 1 d .
O64 O 0.329(2) 0.868(3) 0.288(2) 0.12(2) Uiso 1 1 d .
O65 O 0.662(2) 0.733(2) 0.3651(17) 0.086(17) Uiso 1 1 d .
O66 O 0.628(2) 0.705(3) 0.4066(18) 0.097(18) Uiso 1 1 d .
O67 O 0.600(2) 0.809(3) 0.2827(19) 0.11(2) Uiso 1 1 d .
O68 O 0.540(2) 0.816(3) 0.2811(18) 0.102(19) Uiso 1 1 d .
O69 O 0.6747(16) 0.6929(19) 0.5087(13) 0.047(13) Uiso 1 1 d .
O70 O 0.7314(18) 0.710(2) 0.5252(15) 0.065(15) Uiso 1 1 d .
O71 O 0.7813(18) 0.759(2) 0.4072(16) 0.070(15) Uiso 1 1 d .
O72 O 0.7981(19) 0.753(2) 0.4598(17) 0.079(16) Uiso 1 1 d .
O73 O 0.594(2) 0.724(2) 0.5677(17) 0.089(17) Uiso 1 1 d .
O74 O 0.6109(19) 0.761(2) 0.6191(17) 0.085(17) Uiso 1 1 d .
O75 O 0.7663(19) 0.781(2) 0.6192(16) 0.081(16) Uiso 1 1 d .
O76 O 0.7259(18) 0.793(2) 0.6498(15) 0.068(15) Uiso 1 1 d .
O77 O 0.509(2) 0.687(2) 0.6873(17) 0.084(17) Uiso 1 1 d .
O78 O 0.558(2) 0.730(3) 0.6920(18) 0.102(19) Uiso 1 1 d .
O79 O 0.1489(19) 0.729(2) 0.6078(18) 0.084(17) Uiso 1 1 d .
O80 O 0.162(2) 0.761(3) 0.6513(19) 0.093(18) Uiso 1 1 d .
O81 O 0.315(2) 0.690(3) 0.700(2) 0.13(2) Uiso 1 1 d .
O82 O 0.259(3) 0.759(4) 0.716(2) 0.16(3) Uiso 1 1 d .
O83 O 0.0840(17) 0.803(2) 0.5213(15) 0.065(14) Uiso 1 1 d .
O84 O 0.072(2) 0.876(3) 0.5266(18) 0.101(19) Uiso 1 1 d .
O85 O 0.1049(19) 0.938(2) 0.6225(16) 0.076(16) Uiso 1 1 d .
O86 O 0.134(2) 0.906(3) 0.662(2) 0.12(2) Uiso 1 1 d .
O87 O 0.915(2) 1.044(3) 0.5969(18) 0.094(18) Uiso 1 1 d .
O88 O 0.928(3) 1.031(3) 0.547(2) 0.15(3) Uiso 1 1 d .
O89 O 0.8787(18) 0.924(2) 0.3963(15) 0.068(15) Uiso 1 1 d .
O90 O 0.841(2) 0.886(3) 0.363(2) 0.11(2) Uiso 1 1 d .
O91 O 0.7806(19) 1.031(2) 0.2659(16) 0.080(16) Uiso 1 1 d .
O92 O 0.7648(18) 0.960(2) 0.2665(16) 0.073(15) Uiso 1 1 d .
O93 O 0.8928(18) 0.901(2) 0.4945(16) 0.070(15) Uiso 1 1 d .
O94 O 0.8708(19) 0.852(2) 0.5205(16) 0.078(16) Uiso 1 1 d .
O95 O 0.851(2) 0.869(3) 0.6124(18) 0.102(19) Uiso 1 1 d .
O96 O 0.860(2) 0.936(3) 0.6411(18) 0.093(18) Uiso 1 1 d .
O97 O 0.601(2) 1.003(3) 0.2140(18) 0.099(18) Uiso 1 1 d .
O98 O 0.656(2) 0.914(3) 0.2424(19) 0.11(2) Uiso 1 1 d .
O99 O 0.4977(18) 1.020(2) 0.7845(16) 0.070(15) Uiso 1 1 d .
O100 O 0.5231(19) 1.069(2) 0.7605(17) 0.085(17) Uiso 1 1 d .
O101 O 0.294(2) 0.867(3) 0.7650(18) 0.093(18) Uiso 1 1 d .
O102 O 0.347(2) 0.881(2) 0.7828(16) 0.078(16) Uiso 1 1 d .
O103 O 0.776(2) 0.970(2) 0.7037(17) 0.086(17) Uiso 1 1 d .
O104 O 0.7311(18) 0.921(2) 0.7062(15) 0.067(15) Uiso 1 1 d .
O105 O 0.4277(19) 0.723(2) 0.7488(17) 0.084(17) Uiso 1 1 d .
O106 O 0.4329(18) 0.785(2) 0.7766(15) 0.069(15) Uiso 1 1 d .
O107 O 0.5664(18) 0.856(2) 0.7506(15) 0.073(15) Uiso 1 1 d .
O108 O 0.522(2) 0.873(3) 0.7752(19) 0.106(19) Uiso 1 1 d .
O109 O 0.6085(19) 1.031(2) 0.7054(16) 0.078(16) Uiso 1 1 d .
O110 O 0.626(2) 0.956(3) 0.7050(17) 0.087(17) Uiso 1 1 d .
N1 N 0.973(3) 0.801(4) 0.525(2) 0.11(3) Uiso 1 1 d .
N2 N 0.943(3) 0.839(3) 0.343(2) 0.10(2) Uiso 1 1 d .
N3 N 0.343(2) 0.800(3) 0.479(2) 0.08(2) Uiso 1 1 d .
N4 N 0.718(3) 0.927(3) 0.510(2) 0.09(2) Uiso 1 1 d .
N5A N -0.004(4) 0.053(5) 0.668(3) 0.05(3) Uiso 0.5 1 d P
N5B N 0.025(4) -0.084(5) 0.680(3) 0.05(3) Uiso 0.5 1 d P
N6 N 0.778(3) 0.076(4) 0.597(3) 0.13(3) Uiso 1 1 d .
N7 N 0.415(3) 0.900(4) 0.397(3) 0.15(3) Uiso 1 1 d .
N8 N 0.405(2) 0.931(3) 0.654(2) 0.08(2) Uiso 1 1 d .
N9 N 0.029(3) 0.012(3) 0.551(2) 0.10(2) Uiso 1 1 d .
N10 N 0.823(3) 0.923(4) 0.800(3) 0.15(3) Uiso 1 1 d .
N12 N 0.227(3) 0.966(4) 0.538(3) 0.12(3) Uiso 1 1 d .
N13 N 0.689(3) 0.914(4) 0.368(3) 0.12(3) Uiso 1 1 d .
N14A N 0.504(4) 0.792(5) 0.500(3) 0.04(3) Uiso 0.5 1 d P
N14B N 0.582(4) 0.847(6) 0.477(4) 0.07(4) Uiso 0.5 1 d P
N15 N 0.583(3) 0.614(4) 0.482(3) 0.12(3) Uiso 1 1 d .
N17 N 0.497(4) 0.923(5) 0.366(3) 0.18(4) Uiso 1 1 d .
N18 N 0.263(3) 0.831(3) 0.534(2) 0.11(2) Uiso 1 1 d .
N19 N 0.381(3) 0.728(3) 0.618(2) 0.10(2) Uiso 1 1 d .
N20 N 0.470(3) 0.511(4) 0.411(3) 0.14(3) Uiso 1 1 d .
N22A N 0.738(11) 0.563(13) 0.534(9) 0.23(11) Uiso 0.5 1 d P
N22B N 0.224(7) 0.416(8) 0.452(5) 0.12(6) Uiso 0.5 1 d P
N23 N 0.726(3) 0.823(4) 0.303(3) 0.13(3) Uiso 1 1 d .
N25 N 0.035(3) 0.686(4) 0.370(3) 0.15(3) Uiso 1 1 d .
O23A O 0.3672(19) 0.988(2) 0.5121(16) 0.078(16) Uiso 1 1 d .

loop_
_atom_site_aniso_label
_atom_site_aniso_U_11
_atom_site_aniso_U_22
_atom_site_aniso_U_33
_atom_site_aniso_U_23
_atom_site_aniso_U_13
_atom_site_aniso_U_12
U1 0.063(2) 0.051(2) 0.068(2) -0.0101(18) 0.0044(19) 0.0077(18)
U2 0.060(2) 0.049(2) 0.083(2) 0.0021(18) 0.0142(19) 0.0067(18)
U3 0.064(3) 0.055(2) 0.117(3) -0.001(2) 0.022(2) -0.0055(19)
U4 0.055(2) 0.070(3) 0.108(3) -0.020(2) 0.006(2) -0.013(2)
U5 0.057(2) 0.066(2) 0.072(2) -0.0103(19) -0.0068(19) 0.0003(19)
U6 0.087(3) 0.062(2) 0.062(2) -0.0051(19) 0.020(2) 0.005(2)
U7 0.059(2) 0.054(2) 0.065(2) -0.0014(18) 0.0204(18) 0.0026(18)
U8 0.068(2) 0.053(2) 0.065(2) 0.0042(19) 0.0172(19) -0.0013(18)
U9 0.061(2) 0.055(2) 0.063(2) 0.0042(18) 0.0113(18) -0.0006(19)
U10 0.112(3) 0.074(3) 0.128(3) 0.032(2) 0.068(3) 0.022(2)
U11 0.066(3) 0.081(3) 0.123(3) 0.012(2) 0.048(2) -0.002(2)
U12 0.042(2) 0.079(3) 0.118(3) 0.016(2) 0.013(2) -0.0013(19)
U13 0.071(3) 0.083(3) 0.081(3) 0.005(2) 0.038(2) 0.011(2)
U14 0.048(2) 0.076(3) 0.096(3) 0.001(2) 0.015(2) 0.0086(19)
U15 0.057(2) 0.059(2) 0.096(3) -0.005(2) 0.040(2) 0.0036(19)
U16 0.118(3) 0.086(3) 0.059(2) 0.002(2) 0.020(2) 0.035(2)
U17 0.094(3) 0.073(3) 0.069(2) 0.013(2) 0.038(2) 0.014(2)
U18 0.063(2) 0.063(2) 0.067(2) 0.0028(19) 0.0119(19) 0.0002(19)
U19 0.090(3) 0.067(2) 0.065(2) 0.007(2) 0.029(2) 0.003(2)
U20 0.108(3) 0.073(3) 0.076(3) 0.020(2) 0.045(2) 0.018(2)
U21 0.067(2) 0.060(2) 0.054(2) 0.0012(18) 0.0051(18) 0.0053(19)
U22 0.074(3) 0.074(3) 0.065(2) 0.0075(19) 0.016(2) 0.005(2)

loop_
_atom_type_symbol
_atom_type_description
_atom_type_scat_dispersion_real
_atom_type_scat_dispersion_imag
_atom_type_scat_source
N N 0.0061 0.0033 'International Tables Vol C Tables 4.2.6.8 and 6.1.1.4'
O O 0.0106 0.0060 'International Tables Vol C Tables 4.2.6.8 and 6.1.1.4'
U U -9.6767 9.6646 'International Tables Vol C Tables 4.2.6.8 and 6.1.1.4'

loop_
_geom_angle_atom_site_label_1
_geom_angle_atom_site_label_2
_geom_angle_atom_site_label_3
_geom_angle
_geom_angle_site_symmetry_1
_geom_angle_site_symmetry_3
O1 U1 O45 91.7(17) . .
O1 U1 O46 92.1(17) . .
O1 U1 O53 88.0(18) . .
O1 U1 O54 88.8(17) . .
O1 U1 O55 87.7(19) . .
O1 U1 O56 87.9(19) . .
O2 U1 O1 178(2) . .
O2 U1 O45 90.2(19) . .
O2 U1 O46 89.4(18) . .
O2 U1 O53 92(2) . .
O2 U1 O54 90.2(18) . .
O2 U1 O55 91(2) . .
O2 U1 O56 90(2) . .
O46 U1 O45 35.3(14) . .
O53 U1 O45 81.7(17) . .
O53 U1 O46 117.0(17) . .
O53 U1 O54 39.8(15) . .
O53 U1 O56 119.3(18) . .
O54 U1 O45 121.5(16) . .
O54 U1 O46 156.8(16) . .
O54 U1 O56 79.6(17) . .
O55 U1 O45 119.8(18) . .
O55 U1 O46 84.5(17) . .
O55 U1 O53 158.2(18) . .
O55 U1 O54 118.7(17) . .
O55 U1 O56 39.1(16) . .
O56 U1 O45 158.9(18) . .
O56 U1 O46 123.6(17) . .
O3 U2 O4 179(2) . .
O3 U2 O45 91.5(18) . .
O3 U2 O46 92.0(18) . .
O3 U2 O47 92.8(19) . .
O3 U2 O48 92(2) . .
O3 U2 O57 92(2) . .
O3 U2 O58 88.6(19) . .
O4 U2 O45 89(2) . .
O4 U2 O46 89(2) . .
O4 U2 O47 87(2) . .
O4 U2 O48 87(2) . .
O4 U2 O57 89(2) . .
O4 U2 O58 91(2) . .
O45 U2 O46 36.3(14) . .
O45 U2 O47 76.5(18) . .
O45 U2 O48 116(2) . .
O45 U2 O58 161.8(18) . .
O46 U2 O58 125.5(18) . .
O47 U2 O46 112.7(17) . .
O47 U2 O48 39.3(18) . .
O47 U2 O58 121.7(18) . .
O48 U2 O46 151.8(19) . .
O48 U2 O58 82(2) . .
O57 U2 O45 114.6(19) . .
O57 U2 O46 78.3(18) . .
O57 U2 O47 167.9(19) . .
O57 U2 O48 129(2) . .
O57 U2 O58 47.2(19) . .
O5 U3 O47 93.2(19) . .
O5 U3 O48 88(2) . .
O5 U3 O49 93.0(19) . .
O5 U3 O50 92.8(19) . .
O5 U3 O59 88.7(18) . .
O5 U3 O60 92(2) . .
O6 U3 O5 177(2) . .
O6 U3 O47 86(2) . .
O6 U3 O48 90(2) . .
O6 U3 O49 89(2) . .
O6 U3 O50 90(2) . .
O6 U3 O59 89.5(19) . .
O6 U3 O60 87(2) . .
O47 U3 O48 39.0(17) . .
O47 U3 O49 80.8(18) . .
O47 U3 O50 118.3(18) . .
O47 U3 O59 121.6(18) . .
O48 U3 O49 120(2) . .
O50 U3 O48 157(2) . .
O50 U3 O49 37.6(16) . .
O50 U3 O59 119.9(18) . .
O59 U3 O48 83(2) . .
O59 U3 O49 157.4(19) . .
O60 U3 O47 158(2) . .
O60 U3 O48 120(2) . .
O60 U3 O49 120(2) . .
O60 U3 O50 82(2) . .
O60 U3 O59 37.7(17) . .
O7 U4 U12 72.7(17) . .
O7 U4 O8 179(2) . .
O7 U4 O49 93(2) . .
O7 U4 O50 92(2) . .
O7 U4 O51 91(2) . .
O7 U4 O52 90(2) . .
O7 U4 O61 91(2) . .
O7 U4 O62 89(2) . .
O8 U4 U12 108.1(17) . .
O8 U4 O49 86(2) . .
O8 U4 O50 87(2) . .
O8 U4 O51 88(2) . .
O8 U4 O52 90(2) . .
O8 U4 O61 90(2) . .
O8 U4 O62 91(2) . .
O49 U4 U12 136.5(13) . .
O50 U4 U12 100.8(13) . .
O50 U4 O49 37.4(16) . .
O50 U4 O62 123(2) . .
O51 U4 U12 141.9(12) . .
O51 U4 O49 77.0(18) . .
O51 U4 O50 114.4(18) . .
O51 U4 O52 38.6(15) . .
O51 U4 O61 165.1(18) . .
O51 U4 O62 123(2) . .
O52 U4 U12 105.6(13) . .
O52 U4 O49 115.5(18) . .
O52 U4 O50 152.9(18) . .
O52 U4 O61 126.6(18) . .
O52 U4 O62 84(2) . .
O61 U4 U12 27.0(13) . .
O61 U4 O49 117.7(19) . .
O61 U4 O50 80.3(18) . .
O61 U4 O62 42.6(19) . .
O62 U4 U12 27.6(16) . .
O62 U4 O49 160(2) . .
O9 U5 U21 73.9(13) . .
O9 U5 O10 177(2) . .
O9 U5 O51 91.3(17) . .
O9 U5 O52 91.9(18) . .
O9 U5 O53 91.5(18) . .
O9 U5 O54 93.3(17) . .
O9 U5 O63 89.0(18) . .
O9 U5 O64 89.0(19) . .
O10 U5 U21 103.8(17) . .
O10 U5 O51 90(2) . .
O10 U5 O52 88(2) . .
O10 U5 O53 91(2) . .
O10 U5 O54 88(2) . .
O10 U5 O63 88(2) . .
O10 U5 O64 89(2) . .
O51 U5 U21 144.7(12) . .
O51 U5 O52 37.6(15) . .
O51 U5 O53 73.9(17) . .
O51 U5 O54 112.2(16) . .
O51 U5 O63 119.6(18) . .
O51 U5 O64 172.1(19) . .
O52 U5 U21 109.5(12) . .
O52 U5 O53 111.5(17) . .
O52 U5 O54 149.6(16) . .
O52 U5 O63 81.9(18) . .
O52 U5 O64 134.5(19) . .
O53 U5 U21 136.8(12) . .
O53 U5 O63 166.6(18) . .
O53 U5 O64 114.0(19) . .
O54 U5 U21 100.7(10) . .
O54 U5 O53 38.5(14) . .
O54 U5 O63 128.1(17) . .
O54 U5 O64 75.6(17) . .
O63 U5 U21 31.3(13) . .
O64 U5 U21 28.7(14) . .
O64 U5 O63 52.6(19) . .
O11 U6 O55 87.4(19) . .
O11 U6 O56 88(2) . .
O11 U6 O65 90.1(19) . .
O11 U6 O66 92(2) . .
O11 U6 O67 89(2) . .
O11 U6 O68 92(2) . .
O12 U6 O11 178(2) . .
O12 U6 O55 95(2) . .
O12 U6 O56 94(2) . .
O12 U6 O65 88(2) . .
O12 U6 O66 88(2) . .
O12 U6 O67 89(2) . .
O12 U6 O68 88(2) . .
O55 U6 O56 38.9(16) . .
O55 U6 O67 156.2(19) . .
O56 U6 O67 117.4(19) . .
O65 U6 O55 123.1(18) . .
O65 U6 O56 162.0(18) . .
O65 U6 O67 80.4(19) . .
O66 U6 O55 79.3(19) . .
O66 U6 O56 118.2(19) . .
O66 U6 O65 43.9(17) . .
O66 U6 O67 124.3(19) . .
O66 U6 O68 163.2(19) . .
O68 U6 O55 117.1(19) . .
O68 U6 O56 78.2(19) . .
O68 U6 O65 119.7(19) . .
O68 U6 O67 39.4(17) . .
O13 U7 O14 179(2) . .
O13 U7 O65 90.0(19) . .
O13 U7 O66 89(2) . .
O13 U7 O69 87.8(17) . .
O13 U7 O70 87.5(18) . .
O13 U7 O71 85.8(18) . .
O13 U7 O72 86.5(19) . .
O14 U7 O65 88.6(19) . .
O14 U7 O66 91(2) . .
O14 U7 O69 93.2(17) . .
O14 U7 O70 93.9(18) . .
O14 U7 O71 93.8(18) . .
O14 U7 O72 94.0(19) . .
O65 U7 O71 83.1(16) . .
O66 U7 O65 43.3(17) . .
O66 U7 O69 80.6(17) . .
O66 U7 O70 117.8(17) . .
O66 U7 O71 126.2(17) . .
O66 U7 O72 163.2(18) . .
O69 U7 O65 124.0(16) . .
O69 U7 O71 152.2(15) . .
O70 U7 O65 161.0(17) . .
O70 U7 O69 37.2(13) . .
O70 U7 O71 115.4(16) . .
O72 U7 O65 120.5(17) . .
O72 U7 O69 115.2(15) . .
O72 U7 O70 78.1(16) . .
O72 U7 O71 37.4(14) . .
O15 U8 O69 90.3(17) . .
O15 U8 O70 90.5(18) . .
O15 U8 O73 90.3(19) . .
O15 U8 O74 90.7(19) . .
O15 U8 O75 89.5(19) . .
O15 U8 O76 91.1(18) . .
O16 U8 O15 176(2) . .
O16 U8 O69 89.4(19) . .
O16 U8 O70 86.8(19) . .
O16 U8 O73 94(2) . .
O16 U8 O74 93(2) . .
O16 U8 O75 87(2) . .
O16 U8 O76 87(2) . .
O69 U8 O70 37.3(13) . .
O69 U8 O74 123.5(16) . .
O69 U8 O75 117.6(16) . .
O70 U8 O75 80.3(16) . .
O73 U8 O69 81.9(16) . .
O73 U8 O70 119.2(17) . .
O73 U8 O74 41.5(16) . .
O73 U8 O75 160.4(17) . .
O73 U8 O76 122.6(17) . .
O74 U8 O70 160.8(16) . .
O74 U8 O75 118.9(17) . .
O76 U8 O69 155.4(15) . .
O76 U8 O70 118.1(16) . .
O76 U8 O74 81.1(17) . .
O76 U8 O75 37.8(14) . .
O17 U9 O57 91(2) . .
O17 U9 O58 90(2) . .
O17 U9 O73 87(2) . .
O17 U9 O74 87(2) . .
O17 U9 O77 91(2) . .
O17 U9 O78 92(2) . .
O18 U9 O17 179(2) . .
O18 U9 O57 88(2) . .
O18 U9 O58 90(2) . .
O18 U9 O73 92(2) . .
O18 U9 O74 93(2) . .
O18 U9 O77 90(2) . .
O18 U9 O78 89(2) . .
O57 U9 O58 45.5(18) . .
O73 U9 O57 76.1(19) . .
O73 U9 O58 121.5(18) . .
O73 U9 O74 42.0(16) . .
O73 U9 O77 157.6(18) . .
O74 U9 O57 118.1(18) . .
O74 U9 O58 163.3(18) . .
O74 U9 O77 115.6(17) . .
O77 U9 O57 126.3(19) . .
O77 U9 O58 80.8(18) . .
O78 U9 O57 166(2) . .
O78 U9 O58 120.4(19) . .
O78 U9 O73 118.2(19) . .
O78 U9 O74 76.2(19) . .
O78 U9 O77 39.5(17) . .
O19 U10 U20 76.5(15) . .
O19 U10 O20 179(3) . .
O19 U10 O59 93.1(19) . .
O19 U10 O60 92(2) . .
O19 U10 O79 90.6(19) . .
O19 U10 O80 93(2) . .
O19 U10 O81 89(2) . .
O19 U10 O82 89(2) . .
O20 U10 U20 103(2) . .
O20 U10 O59 86(3) . .
O20 U10 O60 88(3) . .
O20 U10 O79 90(3) . .
O20 U10 O80 88(3) . .
O20 U10 O81 90(3) . .
O20 U10 O82 92(3) . .
O59 U10 U20 110.4(13) . .
O59 U10 O60 36.3(16) . .
O59 U10 O81 84(2) . .
O59 U10 O82 136(2) . .
O60 U10 U20 144.9(14) . .
O60 U10 O81 120(2) . .
O60 U10 O82 173(2) . .
O79 U10 U20 133.3(13) . .
O79 U10 O59 115.0(18) . .
O79 U10 O60 78.7(19) . .
O79 U10 O81 161(2) . .
O79 U10 O82 109(2) . .
O80 U10 U20 100.2(13) . .
O80 U10 O59 149.3(19) . .
O80 U10 O60 113(2) . .
O80 U10 O79 34.9(15) . .
O80 U10 O81 126(2) . .
O80 U10 O82 74(2) . .
O81 U10 U20 29.2(15) . .
O81 U10 O82 53(2) . .
O82 U10 U20 28.6(18) . .
O21 U11 O22 180(3) . .
O21 U11 O79 92(2) . .
O21 U11 O80 93(2) . .
O21 U11 O83 92(2) . .
O21 U11 O84 89(2) . .
O21 U11 O85 90(2) . .
O21 U11 O86 90(2) . .
O22 U11 O79 88(2) . .
O22 U11 O80 87(2) . .
O22 U11 O83 87.9(19) . .
O22 U11 O84 90(2) . .
O22 U11 O85 90(2) . .
O22 U11 O86 90(2) . .
O79 U11 O83 84.2(17) . .
O79 U11 O84 122.8(19) . .
O80 U11 O79 35.0(15) . .
O80 U11 O83 119.2(17) . .
O80 U11 O84 157.7(19) . .
O84 U11 O83 38.6(15) . .
O85 U11 O79 154.1(18) . .
O85 U11 O80 119.1(18) . .
O85 U11 O83 121.5(17) . .
O85 U11 O84 83.1(18) . .
O85 U11 O86 36.5(16) . .
O86 U11 O79 118(2) . .
O86 U11 O80 83(2) . .
O86 U11 O83 157.9(19) . .
O86 U11 O84 120(2) . .
O23 U12 U4 69.8(14) . .
O23 U12 O24 177(2) . .
O23 U12 O61 88.9(19) . .
O23 U12 O62 87(2) . .
O23 U12 O83 94.5(17) . .
O23 U12 O84 92.8(19) . .
O23 U12 O87 88.7(19) . 3_676
O23 U12 O88 90(2) . 3_676
O24 U12 U4 110.8(17) . .
O24 U12 O61 93(2) . .
O24 U12 O62 92(2) . .
O24 U12 O83 88(2) . .
O24 U12 O84 89(2) . .
O24 U12 O87 89(2) . 3_676
O24 U12 O88 89(2) . 3_676
O61 U12 U4 27.9(13) . .
O61 U12 O62 44(2) . .
O61 U12 O83 73.3(17) . .
O61 U12 O84 111.8(19) . .
O61 U12 O87 133.7(18) . 3_676
O61 U12 O88 172(2) . 3_676
O62 U12 U4 28.8(17) . .
O62 U12 O83 118(2) . .
O62 U12 O84 156(2) . .
O62 U12 O87 90(2) . 3_676
O62 U12 O88 128(2) . 3_676
O83 U12 U4 95.3(11) . .
O83 U12 O87 152.9(17) . 3_676
O84 U12 U4 130.6(14) . .
O84 U12 O83 38.6(15) . .
O84 U12 O87 114.4(18) . 3_676
O87 U12 U4 111.0(13) 3_676 .
O88 U12 U4 145.3(17) 3_676 .
O88 U12 O83 115(2) 3_676 .
O88 U12 O84 76(2) 3_676 .
O88 U12 O87 38.4(19) 3_676 3_676
O25 U13 O85 91.2(18) . 3_676
O25 U13 O86 90(2) . 3_676
O25 U13 O89 92.0(18) . .
O25 U13 O90 94(2) . .
O25 U13 O91 88.8(18) . .
O25 U13 O92 89.6(18) . .
O26 U13 O25 178(2) . .
O26 U13 O85 90(2) . 3_676
O26 U13 O86 89(2) . 3_676
O26 U13 O89 90(2) . .
O26 U13 O90 88(2) . .
O26 U13 O91 89(2) . .
O26 U13 O92 88(2) . .
O85 U13 O92 151.8(16) 3_676 .
O86 U13 O85 34.8(16) 3_676 3_676
O86 U13 O89 109.5(19) 3_676 .
O86 U13 O92 117.0(19) 3_676 .
O89 U13 O85 74.6(16) . 3_676
O89 U13 O92 133.4(16) . .
O90 U13 O85 112(2) . 3_676
O90 U13 O86 147(2) . 3_676
O90 U13 O89 37.5(17) . .
O90 U13 O91 132(2) . .
O90 U13 O92 96(2) . .
O91 U13 O85 115.4(17) . 3_676
O91 U13 O86 80.6(19) . 3_676
O91 U13 O89 169.9(17) . .
O91 U13 O92 36.5(14) . .
O27 U14 O28 179(2) . .
O27 U14 O87 88.7(19) . .
O27 U14 O88 91(2) . .
O27 U14 O93 91.4(17) . .
O27 U14 O94 93.7(18) . .
O27 U14 O95 94(2) . .
O27 U14 O96 88.6(19) . .
O28 U14 O87 91(2) . .
O28 U14 O88 89(2) . .
O28 U14 O93 89(2) . .
O28 U14 O94 87(2) . .
O28 U14 O95 86(2) . .
O28 U14 O96 91(2) . .
O87 U14 O93 123.3(18) . .
O88 U14 O87 39.9(19) . .
O88 U14 O93 83(2) . .
O88 U14 O94 119(2) . .
O88 U14 O96 123(2) . .
O94 U14 O87 158.7(18) . .
O94 U14 O93 35.6(14) . .
O95 U14 O87 123.7(19) . .
O95 U14 O88 163(2) . .
O95 U14 O93 112.8(18) . .
O95 U14 O94 77.3(19) . .
O95 U14 O96 41.3(17) . .
O96 U14 O87 82.6(19) . .
O96 U14 O93 154.0(18) . .
O96 U14 O94 118.5(18) . .
O29 U15 O71 90(2) . .
O29 U15 O72 86(2) . .
O29 U15 O89 89(2) . .
O29 U15 O90 92(2) . .
O29 U15 O93 86(2) . .
O29 U15 O94 86(2) . .
O30 U15 O29 177(2) . .
O30 U15 O71 89.9(19) . .
O30 U15 O72 91.9(19) . .
O30 U15 O89 94.0(19) . .
O30 U15 O90 91(2) . .
O30 U15 O93 92.3(19) . .
O30 U15 O94 90.8(19) . .
O72 U15 O71 37.0(14) . .
O72 U15 O94 81.0(17) . .
O89 U15 O71 128.5(16) . .
O89 U15 O72 164.4(16) . .
O89 U15 O90 36.9(16) . .
O89 U15 O94 113.3(17) . .
O90 U15 O71 91.8(19) . .
O90 U15 O72 128.6(19) . .
O90 U15 O94 150(2) . .
O93 U15 O71 153.8(16) . .
O93 U15 O72 116.8(17) . .
O93 U15 O89 77.4(17) . .
O93 U15 O90 114.3(19) . .
O93 U15 O94 35.9(14) . .
O94 U15 O71 118.0(16) . .
O31 U16 U17 75.9(14) . .
O31 U16 O67 88.7(19) . .
O31 U16 O68 89.5(19) . .
O31 U16 O97 89.2(19) . .
O31 U16 O98 89(2) . .
O31 U16 O99 95.6(18) . 3_676
O31 U16 O100 91.8(18) . 3_676
O32 U16 U17 105(2) . .
O32 U16 O31 178(3) . .
O32 U16 O67 89(2) . .
O32 U16 O68 89(2) . .
O32 U16 O97 92(2) . .
O32 U16 O98 90(2) . .
O32 U16 O99 86(2) . 3_676
O32 U16 O100 89(2) . 3_676
O67 U16 U17 107.3(14) . .
O67 U16 O97 138.7(19) . .
O67 U16 O100 117.7(19) . 3_676
O68 U16 U17 144.9(14) . .
O68 U16 O67 39.5(17) . .
O68 U16 O97 177.8(19) . .
O68 U16 O98 118(2) . .
O68 U16 O100 78.2(19) . 3_676
O97 U16 U17 33.0(13) . .
O97 U16 O100 103.6(18) . 3_676
O98 U16 U17 32.5(14) . .
O98 U16 O67 78(2) . .
O98 U16 O97 60.3(19) . .
O98 U16 O100 163.8(19) . 3_676
O99 U16 U17 99.5(12) 3_676 .
O99 U16 O67 153.1(19) 3_676 .
O99 U16 O68 113.8(18) 3_676 .
O99 U16 O97 68.1(17) 3_676 .
O99 U16 O98 128.1(18) 3_676 .
O99 U16 O100 35.8(14) 3_676 3_676
O100 U16 U17 133.0(12) 3_676 .
O33 U17 U16 76.2(15) . .
O33 U17 O91 90.9(19) . .
O33 U17 O92 91.5(18) . .
O33 U17 O97 90.8(19) . .
O33 U17 O98 88(2) . .
O33 U17 O101 90.3(19) . 3_676
O33 U17 O102 92.5(18) . 3_676
O34 U17 U16 104.8(15) . .
O34 U17 O33 179(2) . .
O34 U17 O91 88.2(19) . .
O34 U17 O92 88.1(19) . .
O34 U17 O97 90(2) . .
O34 U17 O98 93(2) . .
O34 U17 O101 89.0(19) . 3_676
O34 U17 O102 87.4(19) . 3_676
O91 U17 U16 143.3(12) . .
O91 U17 O97 174.8(18) . .
O91 U17 O98 115.6(19) . .
O92 U17 U16 107.4(12) . .
O92 U17 O91 37.7(15) . .
O92 U17 O97 137.4(18) . .
O92 U17 O98 78.0(18) . .
O92 U17 O101 114.7(18) . 3_676
O97 U17 U16 32.9(13) . .
O97 U17 O98 59.6(19) . .
O98 U17 U16 31.7(14) . .
O101 U17 U16 136.1(14) 3_676 .
O101 U17 O91 77.0(19) 3_676 .
O101 U17 O97 107.9(19) 3_676 .
O101 U17 O98 167(2) 3_676 .
O102 U17 U16 102.1(13) 3_676 .
O102 U17 O91 112.8(18) 3_676 .
O102 U17 O92 150.3(18) 3_676 .
O102 U17 O97 72.0(18) 3_676 .
O102 U17 O98 131.5(19) 3_676 .
O102 U17 O101 36.0(15) 3_676 3_676
O35 U18 O36 179(2) . .
O35 U18 O75 92.1(18) . .
O35 U18 O76 92.0(18) . .
O35 U18 O95 92.0(19) . .
O35 U18 O96 92.1(19) . .
O35 U18 O103 89.6(18) . .
O35 U18 O104 89.7(18) . .
O36 U18 O75 88(2) . .
O36 U18 O76 87(2) . .
O36 U18 O95 89(2) . .
O36 U18 O96 89(2) . .
O36 U18 O103 90(2) . .
O36 U18 O104 89(2) . .
O75 U18 O76 38.0(15) . .
O75 U18 O95 75.9(18) . .
O75 U18 O96 115.4(18) . .
O75 U18 O104 119.4(17) . .
O76 U18 O95 113.9(17) . .
O76 U18 O96 153.2(17) . .
O95 U18 O96 39.5(17) . .
O103 U18 O75 158.1(18) . .
O103 U18 O76 120.1(17) . .
O103 U18 O95 125.9(19) . .
O103 U18 O96 86.4(18) . .
O103 U18 O104 38.7(15) . .
O104 U18 O76 81.4(16) . .
O104 U18 O95 164.5(18) . .
O104 U18 O96 125.1(17) . .
O37 U19 O38 176(2) . .
O37 U19 O77 89(2) . .
O37 U19 O78 89(2) . .
O37 U19 O105 86(2) . .
O37 U19 O106 88(2) . .
O37 U19 O107 93(2) . .
O37 U19 O108 95(2) . .
O38 U19 O77 88.4(19) . .
O38 U19 O78 91.5(19) . .
O38 U19 O105 91.0(19) . .
O38 U19 O106 90.5(18) . .
O38 U19 O107 91.3(18) . .
O38 U19 O108 89(2) . .
O77 U19 O78 38.8(16) . .
O77 U19 O107 120.0(17) . .
O78 U19 O107 81.3(18) . .
O105 U19 O77 85.1(18) . .
O105 U19 O78 123.6(19) . .
O105 U19 O106 38.0(15) . .
O105 U19 O107 154.9(17) . .
O105 U19 O108 117.2(19) . .
O106 U19 O77 123.0(17) . .
O106 U19 O78 161.5(18) . .
O106 U19 O107 117.0(16) . .
O108 U19 O77 157.6(19) . .
O108 U19 O78 119(2) . .
O108 U19 O106 79.2(18) . .
O108 U19 O107 37.9(16) . .
O39 U20 U10 74.3(16) . .
O39 U20 O40 178(2) . .
O39 U20 O81 87(2) . .
O39 U20 O82 89(2) . .
O39 U20 O101 90(2) . .
O39 U20 O102 89(2) . .
O39 U20 O105 92(2) . .
O39 U20 O106 94.0(19) . .
O40 U20 U10 107.3(17) . .
O40 U20 O81 94(2) . .
O40 U20 O82 92(3) . .
O40 U20 O101 91(2) . .
O40 U20 O102 90(2) . .
O40 U20 O105 87(2) . .
O40 U20 O106 84(2) . .
O81 U20 U10 31.4(16) . .
O81 U20 O101 128(2) . .
O81 U20 O102 162(2) . .
O81 U20 O105 82(2) . .
O81 U20 O106 118(2) . .
O82 U20 U10 31.2(18) . .
O82 U20 O81 57(2) . .
O82 U20 O101 71(2) . .
O82 U20 O102 106(2) . .
O82 U20 O105 139(2) . .
O82 U20 O106 174(2) . .
O101 U20 U10 98.4(13) . .
O101 U20 O105 150.0(18) . .
O102 U20 U10 131.2(12) . .
O102 U20 O101 34.7(15) . .
O102 U20 O105 115.3(17) . .
O105 U20 U10 110.9(12) . .
O106 U20 U10 145.8(11) . .
O106 U20 O101 113.9(18) . .
O106 U20 O102 79.3(17) . .
O106 U20 O105 36.1(14) . .
O41 U21 U5 75.6(15) . .
O41 U21 O42 178(2) . .
O41 U21 O63 89(2) . .
O41 U21 O64 93(2) . .
O41 U21 O103 88.0(19) . 3_676
O41 U21 O104 90.5(18) . 3_676
O41 U21 O109 90.1(18) . 3_676
O41 U21 O110 90.3(19) . 3_676
O42 U21 U5 106.4(15) . .
O42 U21 O63 92(2) . .
O42 U21 O64 89(2) . .
O42 U21 O103 90.1(19) . 3_676
O42 U21 O104 87.1(18) . 3_676
O42 U21 O109 91.0(19) . 3_676
O42 U21 O110 89.2(19) . 3_676
O63 U21 U5 32.2(13) . .
O63 U21 O103 81.8(18) . 3_676
O64 U21 U5 30.5(15) . .
O64 U21 O63 55(2) . .
O64 U21 O103 136.6(19) . 3_676
O64 U21 O104 173.5(19) . 3_676
O64 U21 O109 70.1(19) . 3_676
O64 U21 O110 110(2) . 3_676
O103 U21 U5 110.1(12) 3_676 .
O104 U21 U5 146.7(11) 3_676 .
O104 U21 O63 119.8(18) 3_676 .
O104 U21 O103 38.1(15) 3_676 3_676
O109 U21 U5 95.1(12) 3_676 .
O109 U21 O63 124.9(18) 3_676 .
O109 U21 O103 153.3(17) 3_676 3_676
O109 U21 O104 115.4(17) 3_676 3_676
O109 U21 O110 40.0(16) 3_676 3_676
O110 U21 U5 133.6(13) 3_676 .
O110 U21 O63 164.9(19) 3_676 .
O110 U21 O103 113.4(18) 3_676 3_676
O110 U21 O104 75.4(17) 3_676 3_676
O43 U22 O44 179(2) . .
O43 U22 O99 88.6(19) . .
O43 U22 O100 90(2) . .
O43 U22 O107 92(2) . .
O43 U22 O108 93(2) . .
O43 U22 O109 92(2) . .
O43 U22 O110 90(2) . .
O44 U22 O99 90.3(19) . .
O44 U22 O100 89(2) . .
O44 U22 O107 89.1(19) . .
O44 U22 O108 87(2) . .
O44 U22 O109 88.5(19) . .
O44 U22 O110 91(2) . .
O99 U22 O100 36.5(15) . .
O99 U22 O108 83.1(19) . .
O99 U22 O109 118.8(17) . .
O99 U22 O110 157.6(17) . .
O100 U22 O108 119.5(19) . .
O100 U22 O109 82.3(17) . .
O100 U22 O110 121.1(18) . .
O107 U22 O99 121.3(17) . .
O107 U22 O100 157.7(18) . .
O107 U22 O108 38.2(16) . .
O107 U22 O109 119.9(17) . .
O107 U22 O110 81.1(17) . .
O108 U22 O109 157.7(18) . .
O108 U22 O110 119.3(19) . .
O110 U22 O109 38.9(15) . .
O23A U23 N8 131(2) . .
U2 O45 U1 128(2) . .
O46 O45 U1 71(3) . .
O46 O45 U2 73(3) . .
U2 O46 U1 127(2) . .
O45 O46 U1 73(3) . .
O45 O46 U2 71(3) . .
U3 O47 U2 130(2) . .
O48 O47 U2 71(3) . .
O48 O47 U3 73(3) . .
U2 O48 U3 125(3) . .
O47 O48 U2 70(3) . .
O47 O48 U3 68(3) . .
U4 O49 U3 126(2) . .
O50 O49 U3 69(3) . .
O50 O49 U4 71(3) . .
U3 O50 U4 130(2) . .
O49 O50 U3 74(3) . .
O49 O50 U4 72(3) . .
U4 O51 U5 131(2) . .
O52 O51 U4 71(3) . .
O52 O51 U5 73(3) . .
U4 O52 U5 127(2) . .
O51 O52 U4 70(3) . .
O51 O52 U5 69(3) . .
U1 O53 U5 127(2) . .
O54 O53 U1 70(2) . .
O54 O53 U5 70(2) . .
U1 O54 U5 127.5(18) . .
O53 O54 U1 70(2) . .
O53 O54 U5 71(2) . .
U1 O55 U6 129(2) . .
O56 O55 U1 73(3) . .
O56 O55 U6 71(3) . .
U6 O56 U1 126(2) . .
O55 O56 U1 68(3) . .
O55 O56 U6 70(3) . .
U2 O57 U9 128(3) . .
U2 O58 U9 121(2) . .
U3 O59 U10 122(2) . .
O60 O59 U3 67(3) . .
O60 O59 U10 73(3) . .
U3 O60 U10 127(3) . .
O59 O60 U3 76(3) . .
O59 O60 U10 71(3) . .
U12 O61 U4 125(2) . .
O62 O61 U4 70(3) . .
O62 O61 U12 68(3) . .
U12 O62 U4 124(3) . .
O61 O62 U4 68(3) . .
O61 O62 U12 68(3) . .
U21 O63 U5 116(2) . .
U21 O64 U5 121(2) . .
U6 O65 U7 121(2) . .
O66 O65 U6 67(2) . .
O66 O65 U7 64(2) . .
U7 O66 U6 129(2) . .
O65 O66 U6 70(2) . .
O65 O66 U7 72(3) . .
U16 O67 U6 125(2) . .
O68 O67 U6 68(3) . .
O68 O67 U16 69(3) . .
U6 O68 U16 131(2) . .
O67 O68 U6 73(3) . .
O67 O68 U16 72(3) . .
U8 O69 U7 127.1(17) . .
O70 O69 U7 71(2) . .
O70 O69 U8 73(2) . .
U7 O70 U8 125.6(19) . .
O69 O70 U7 72(2) . .
O69 O70 U8 70(2) . .
U7 O71 U15 121.4(19) . .
O72 O71 U7 68(2) . .
O72 O71 U15 70(3) . .
U7 O72 U15 128(2) . .
O71 O72 U7 74(3) . .
O71 O72 U15 73(3) . .
U8 O73 U9 130(2) . .
O74 O73 U8 71(3) . .
O74 O73 U9 69(2) . .
U9 O74 U8 127(2) . .
O73 O74 U8 67(2) . .
O73 O74 U9 69(2) . .
U18 O75 U8 125(2) . .
O76 O75 U8 69(3) . .
O76 O75 U18 72(3) . .
U8 O76 U18 126.8(19) . .
O75 O76 U8 73(2) . .
O75 O76 U18 70(3) . .
U9 O77 U19 127(2) . .
O78 O77 U9 68(3) . .
O78 O77 U19 71(3) . .
U9 O78 U19 130(3) . .
O77 O78 U9 73(3) . .
O77 O78 U19 70(3) . .
U11 O79 U10 126(2) . .
O80 O79 U10 72(3) . .
O80 O79 U11 72(3) . .
U10 O80 U11 127(2) . .
O79 O80 U10 73(3) . .
O79 O80 U11 73(3) . .
U20 O81 U10 119(3) . .
U20 O82 U10 120(3) . .
U12 O83 U11 125.4(19) . .
O84 O83 U11 71(3) . .
O84 O83 U12 71(3) . .
U12 O84 U11 126(2) . .
O83 O84 U11 71(3) . .
O83 O84 U12 71(3) . .
U11 O85 U13 129(2) . 3_676
O86 O85 U11 75(3) . .
O86 O85 U13 70(3) . 3_676
U11 O86 U13 128(3) . 3_676
O85 O86 U11 69(3) . .
O85 O86 U13 75(3) . 3_676
U14 O87 U12 123(2) . 3_676
O88 O87 U12 67(3) . 3_676
O88 O87 U14 69(3) . .
U14 O88 U12 130(3) . 3_676
O87 O88 U12 75(3) . 3_676
O87 O88 U14 71(3) . .
U15 O89 U13 124(2) . .
O90 O89 U13 66(3) . .
O90 O89 U15 72(3) . .
U13 O90 U15 132(3) . .
O89 O90 U13 77(3) . .
O89 O90 U15 71(3) . .
U17 O91 U13 129(2) . .
O92 O91 U13 75(3) . .
O92 O91 U17 70(3) . .
U17 O92 U13 125(2) . .
O91 O92 U13 69(3) . .
O91 O92 U17 72(3) . .
U15 O93 U14 135(2) . .
O94 O93 U14 69(3) . .
O94 O93 U15 78(3) . .
U14 O94 U15 130(2) . .
O93 O94 U14 75(3) . .
O93 O94 U15 66(3) . .
U14 O95 U18 129(3) . .
O96 O95 U14 71(3) . .
O96 O95 U18 71(3) . .
U14 O96 U18 125(2) . .
O95 O96 U14 67(3) . .
O95 O96 U18 70(3) . .
U16 O97 U17 114(2) . .
U16 O98 U17 116(2) . .
U16 O99 U22 129(2) 3_676 .
O100 O99 U16 76(3) . 3_676
O100 O99 U22 72(3) . .
U22 O100 U16 125(2) . 3_676
O99 O100 U16 69(3) . 3_676
O99 O100 U22 72(3) . .
U17 O101 U20 129(2) 3_676 .
O102 O101 U17 70(3) . 3_676
O102 O101 U20 73(3) . .
U17 O102 U20 131(2) 3_676 .
O101 O102 U17 74(3) . 3_676
O101 O102 U20 73(3) . .
U18 O103 U21 125(2) . 3_676
O104 O103 U18 72(3) . .
O104 O103 U21 69(3) . 3_676
U21 O104 U18 126.1(19) 3_676 .
O103 O104 U18 69(2) . .
O103 O104 U21 73(3) . 3_676
U19 O105 U20 124(2) . .
O106 O105 U19 72(3) . .
O106 O105 U20 68(3) . .
U19 O106 U20 128(2) . .
O105 O106 U19 70(3) . .
O105 O106 U20 76(3) . .
U22 O107 U19 130(2) . .
O108 O107 U19 69(3) . .
O108 O107 U22 73(3) . .
U19 O108 U22 129(2) . .
O107 O108 U19 73(3) . .
O107 O108 U22 69(3) . .
U21 O109 U22 129(2) 3_676 .
O110 O109 U21 71(3) . 3_676
O110 O109 U22 71(3) . .
U21 O110 U22 127(2) 3_676 .
O109 O110 U21 69(3) . 3_676
O109 O110 U22 71(3) . .

loop_
_geom_bond_atom_site_label_1
_geom_bond_atom_site_label_2
_geom_bond_distance
_geom_bond_site_symmetry_2
U1 O1 1.88(4) .
U1 O2 1.77(5) .
U1 O45 2.40(5) .
U1 O46 2.37(4) .
U1 O53 2.31(5) .
U1 O54 2.31(4) .
U1 O55 2.30(5) .
U1 O56 2.36(5) .
U2 O3 1.75(4) .
U2 O4 1.76(5) .
U2 O45 2.31(5) .
U2 O46 2.34(4) .
U2 O47 2.32(5) .
U2 O48 2.33(6) .
U2 O57 2.23(6) .
U2 O58 2.36(5) .
U3 O5 1.82(5) .
U3 O6 1.81(5) .
U3 O47 2.30(5) .
U3 O48 2.38(6) .
U3 O49 2.39(5) .
U3 O50 2.33(5) .
U3 O59 2.37(5) .
U3 O60 2.25(6) .
U4 U12 4.098(5) .
U4 O7 1.75(5) .
U4 O8 1.82(5) .
U4 O49 2.38(5) .
U4 O50 2.36(5) .
U4 O51 2.29(5) .
U4 O52 2.31(5) .
U4 O61 2.35(5) .
U4 O62 2.37(7) .
U5 U21 4.075(4) .
U5 O9 1.76(4) .
U5 O10 1.84(5) .
U5 O51 2.32(5) .
U5 O52 2.38(5) .
U5 O53 2.40(5) .
U5 O54 2.38(4) .
U5 O63 2.43(6) .
U5 O64 2.41(6) .
U6 O11 1.77(5) .
U6 O12 1.68(5) .
U6 O55 2.34(5) .
U6 O56 2.35(5) .
U6 O65 2.34(5) .
U6 O66 2.29(5) .
U6 O67 2.39(6) .
U6 O68 2.31(5) .
U7 O13 1.77(5) .
U7 O14 1.78(5) .
U7 O65 2.40(5) .
U7 O66 2.27(5) .
U7 O69 2.38(4) .
U7 O70 2.37(4) .
U7 O71 2.41(5) .
U7 O72 2.33(5) .
U8 O15 1.77(5) .
U8 O16 1.72(5) .
U8 O69 2.35(4) .
U8 O70 2.39(4) .
U8 O73 2.31(5) .
U8 O74 2.37(5) .
U8 O75 2.40(5) .
U8 O76 2.34(4) .
U9 O17 1.70(5) .
U9 O18 1.68(5) .
U9 O57 2.38(6) .
U9 O58 2.39(6) .
U9 O73 2.31(5) .
U9 O74 2.32(5) .
U9 O77 2.33(5) .
U9 O78 2.26(5) .
U10 U20 4.071(6) .
U10 O19 1.78(5) .
U10 O20 1.82(7) .
U10 O59 2.39(5) .
U10 O60 2.41(6) .
U10 O79 2.36(5) .
U10 O80 2.33(5) .
U10 O81 2.44(6) .
U10 O82 2.44(7) .
U11 O21 1.73(5) .
U11 O22 1.90(6) .
U11 O79 2.34(5) .
U11 O80 2.34(5) .
U11 O83 2.35(4) .
U11 O84 2.35(5) .
U11 O85 2.25(5) .
U11 O86 2.33(6) .
U12 O23 1.84(5) .
U12 O24 1.85(5) .
U12 O61 2.27(5) .
U12 O62 2.28(7) .
U12 O83 2.35(4) .
U12 O84 2.35(5) .
U12 O87 2.45(5) 3_676
U12 O88 2.33(7) 3_676
U13 O25 1.85(5) .
U13 O26 1.80(6) .
U13 O85 2.43(5) 3_676
U13 O86 2.36(6) 3_676
U13 O89 2.37(4) .
U13 O90 2.22(6) .
U13 O91 2.35(5) .
U13 O92 2.44(5) .
U14 O27 1.75(4) .
U14 O28 1.86(6) .
U14 O87 2.33(5) .
U14 O88 2.29(7) .
U14 O93 2.40(4) .
U14 O94 2.32(5) .
U14 O95 2.24(5) .
U14 O96 2.31(5) .
U15 O29 1.80(5) .
U15 O30 1.77(5) .
U15 O71 2.42(5) .
U15 O72 2.37(5) .
U15 O89 2.34(5) .
U15 O90 2.34(6) .
U15 O93 2.24(5) .
U15 O94 2.41(5) .
U16 U17 4.004(5) .
U16 O31 1.76(4) .
U16 O32 1.73(6) .
U16 O67 2.37(6) .
U16 O68 2.33(6) .
U16 O97 2.38(5) .
U16 O98 2.34(6) .
U16 O99 2.32(5) 3_676
U16 O100 2.42(5) 3_676
U17 O33 1.80(4) .
U17 O34 1.79(5) .
U17 O91 2.33(5) .
U17 O92 2.32(5) .
U17 O97 2.39(5) .
U17 O98 2.39(6) .
U17 O101 2.32(5) 3_676
U17 O102 2.27(5) 3_676
U18 O35 1.79(4) .
U18 O36 1.80(5) .
U18 O75 2.35(5) .
U18 O76 2.37(5) .
U18 O95 2.37(5) .
U18 O96 2.39(5) .
U18 O103 2.31(5) .
U18 O104 2.36(4) .
U19 O37 1.75(5) .
U19 O38 1.80(4) .
U19 O77 2.33(5) .
U19 O78 2.35(6) .
U19 O105 2.29(5) .
U19 O106 2.33(5) .
U19 O107 2.37(5) .
U19 O108 2.32(6) .
U20 O39 1.75(5) .
U20 O40 1.76(5) .
U20 O81 2.28(6) .
U20 O82 2.25(7) .
U20 O101 2.38(5) .
U20 O102 2.38(5) .
U20 O105 2.47(5) .
U20 O106 2.36(5) .
U21 O41 1.78(4) .
U21 O42 1.82(5) .
U21 O63 2.37(6) .
U21 O64 2.28(6) .
U21 O103 2.40(5) 3_676
U21 O104 2.34(5) 3_676
U21 O109 2.30(5) 3_676
U21 O110 2.34(5) 3_676
U22 O43 1.79(5) .
U22 O44 1.83(5) .
U22 O99 2.33(5) .
U22 O100 2.33(5) .
U22 O107 2.29(5) .
U22 O108 2.35(6) .
U22 O109 2.38(5) .
U22 O110 2.38(5) .
U23 N8 2.70(6) .
U23 O23A 1.94(5) .
O45 O46 1.45(6) .
O47 O48 1.56(7) .
O49 O50 1.52(6) .
O51 O52 1.52(6) .
O53 O54 1.57(6) .
O55 O56 1.56(7) .
O59 O60 1.50(7) .
O61 O62 1.71(8) .
O65 O66 1.73(7) .
O67 O68 1.59(7) .
O69 O70 1.52(5) .
O71 O72 1.52(6) .
O73 O74 1.66(7) .
O75 O76 1.54(6) .
O77 O78 1.55(7) .
O79 O80 1.41(6) .
O83 O84 1.55(6) .
O85 U13 2.43(5) 3_676
O85 O86 1.44(6) .
O86 U13 2.36(6) 3_676
O87 U12 2.45(5) 3_676
O87 O88 1.58(8) .
O88 U12 2.33(7) 3_676
O89 O90 1.48(6) .
O91 O92 1.50(6) .
O93 O94 1.44(6) .
O95 O96 1.61(7) .
O99 U16 2.32(5) 3_676
O99 O100 1.46(6) .
O100 U16 2.42(5) 3_676
O101 U17 2.32(5) 3_676
O101 O102 1.42(6) .
O102 U17 2.27(5) 3_676
O103 U21 2.40(5) 3_676
O103 O104 1.55(6) .
O104 U21 2.34(5) 3_676
O105 O106 1.50(6) .
O107 O108 1.52(6) .
O109 U21 2.30(5) 3_676
O109 O110 1.59(6) .
O110 U21 2.34(5) 3_676
N22A N22B 1.1(3) 3_666
N22B N22A 1.1(3) 3_666

loop_
_geom_torsion_atom_site_label_1
_geom_torsion_atom_site_label_2
_geom_torsion_atom_site_label_3
_geom_torsion_atom_site_label_4
_geom_torsion
_geom_torsion_site_symmetry_1
_geom_torsion_site_symmetry_4
U1 O45 O46 U2 141.0(15) . .
U1 O53 O54 U5 -143.6(16) . .
U1 O55 O56 U6 -144.0(18) . .
U2 O45 O46 U1 -141.0(15) . .
U2 O47 O48 U3 144(2) . .
U3 O47 O48 U2 -144(2) . .
U3 O49 O50 U4 143.2(18) . .
U3 O59 O60 U10 -137.5(18) . .
U4 O49 O50 U3 -143.2(18) . .
U4 O51 O52 U5 145.8(17) . .
U4 O61 O62 U12 -144(2) . .
U5 O51 O52 U4 -145.8(17) . .
U5 O53 O54 U1 143.6(16) . .
U6 O55 O56 U1 144.0(18) . .
U6 O65 O66 U7 -145.4(19) . .
U6 O67 O68 U16 145.2(19) . .
U7 O65 O66 U6 145.4(19) . .
U7 O69 O70 U8 140.6(14) . .
U7 O71 O72 U15 -138.2(16) . .
U8 O69 O70 U7 -140.6(14) . .
U8 O73 O74 U9 -149.0(18) . .
U8 O75 O76 U18 -140.6(16) . .
U9 O73 O74 U8 149.0(18) . .
U9 O77 O78 U19 146.1(18) . .
U10 O59 O60 U3 137.5(18) . .
U10 O79 O80 U11 139.3(17) . .
U11 O79 O80 U10 -139.3(17) . .
U11 O83 O84 U12 140.9(17) . .
U11 O85 O86 U13 141.9(18) . 3_676
U12 O61 O62 U4 144(2) . .
U12 O83 O84 U11 -140.9(17) . .
U12 O87 O88 U14 -143(2) 3_676 .
U13 O85 O86 U11 -141.9(18) 3_676 .
U13 O89 O90 U15 -143.0(19) . .
U13 O91 O92 U17 141.6(16) . .
U14 O87 O88 U12 143(2) . 3_676
U14 O93 O94 U15 148.0(16) . .
U14 O95 O96 U18 145.1(19) . .
U15 O71 O72 U7 138.2(16) . .
U15 O89 O90 U13 143.0(19) . .
U15 O93 O94 U14 -148.0(16) . .
U16 O67 O68 U6 -145.2(19) . .
U16 O99 O100 U22 -140.6(16) 3_676 .
U17 O91 O92 U13 -141.6(16) . .
U17 O101 O102 U20 -144.1(16) 3_676 .
U18 O75 O76 U8 140.6(16) . .
U18 O95 O96 U14 -145.1(19) . .
U18 O103 O104 U21 -140.9(15) . 3_676
U19 O77 O78 U9 -146.1(18) . .
U19 O105 O106 U20 139.9(16) . .
U19 O107 O108 U22 -145.7(17) . .
U20 O101 O102 U17 144.1(16) . 3_676
U20 O105 O106 U19 -139.9(16) . .
U21 O103 O104 U18 140.9(15) 3_676 .
U21 O109 O110 U22 145.9(16) 3_676 .
U22 O99 O100 U16 140.6(16) . 3_676
U22 O107 O108 U19 145.7(17) . .
U22 O109 O110 U21 -145.9(16) . 3_676
